data_7061116
loop_
_publ_author_name
'Todorova, Stanislava E.'
'Rusew, Rusi I.'
'Petkova, Zhanina S.'
'Shivachev, Boris L.'
'Nikolova, Rositsa P.'
'Kurteva, Vanya B.'

_publ_section_title
;
 Acylpyrazolones possessing a heterocyclic moiety in the acyl fragment:
 intramolecular vs. intermolecular zwitterionic structures
;
_journal_issue 3
_journal_name_full 'New Journal of Chemistry'
_journal_page_first 1080
_journal_page_last 1086
_journal_paper_doi 10.1039/D1NJ05458A
_journal_volume 46
_journal_year 2022
_chemical_formula_moiety 'C19 H25 N3 O2'
_chemical_formula_sum 'C19 H25 N3 O2'
_chemical_formula_weight 327.42
_space_group_crystal_system monoclinic
_space_group_IT_number 14
_space_group_name_Hall '-P 2ybc'
_space_group_name_H-M_alt 'P 1 21/c 1'
_atom_sites_solution_hydrogens mixed
_atom_sites_solution_primary dual
_audit_creation_date 2021-10-14
_audit_creation_method
;
Olex2 1.5
(compiled 2021.08.20 svn.r13c46975 for OlexSys, GUI svn.r6405)
;
_audit_update_record
;
2021-11-02 deposited with the CCDC.	2021-12-02 downloaded from the CCDC.
;
_cell_angle_alpha 90
_cell_angle_beta 94.066(4)
_cell_angle_gamma 90
_cell_formula_units_Z 4
_cell_length_a 6.7988(8)
_cell_length_b 18.792(2)
_cell_length_c 13.5975(16)
_cell_measurement_reflns_used 9880
_cell_measurement_temperature 290
_cell_measurement_theta_max 27.246
_cell_measurement_theta_min 2.637
_cell_volume 1732.9(3)
_computing_cell_refinement 'SAINT V8.40A (Bruker, 2019)'
_computing_data_reduction 'SAINT V8.40A (Bruker, 2019)'
_computing_molecular_graphics 'Olex2 1.5 (Dolomanov et al., 2009)'
_computing_publication_material 'Olex2 1.5 (Dolomanov et al., 2009)'
_computing_structure_refinement 'XL  (Sheldrick, 2008)'
_computing_structure_solution 'SHELXT 2014/5 (Sheldrick, 2014)'
_diffrn_ambient_temperature 290
_diffrn_measured_fraction_theta_full 0.986
_diffrn_measured_fraction_theta_max 0.989
_diffrn_measurement_device_type 'Bruker APEX-II CCD'
_diffrn_measurement_method '\f and \w scans'
_diffrn_radiation_type MoK\a
_diffrn_radiation_wavelength 0.71073
_diffrn_reflns_av_R_equivalents 0.0518
_diffrn_reflns_av_unetI/netI 0.0216
_diffrn_reflns_Laue_measured_fraction_full 0.986
_diffrn_reflns_Laue_measured_fraction_max 0.989
_diffrn_reflns_limit_h_max 8
_diffrn_reflns_limit_h_min -8
_diffrn_reflns_limit_k_max 24
_diffrn_reflns_limit_k_min -24
_diffrn_reflns_limit_l_max 17
_diffrn_reflns_limit_l_min -17
_diffrn_reflns_number 50776
_diffrn_reflns_point_group_measured_fraction_full 0.986
_diffrn_reflns_point_group_measured_fraction_max 0.989
_diffrn_reflns_theta_full 25.242
_diffrn_reflns_theta_max 27.103
_diffrn_reflns_theta_min 2.637
_diffrn_source_current 1.4
_diffrn_source_power 0.07
_diffrn_source_voltage 50.0
_diffrn_standards_number 0
_exptl_absorpt_coefficient_mu 0.083
_exptl_absorpt_correction_T_max 0.7456
_exptl_absorpt_correction_T_min 0.6967
_exptl_absorpt_correction_type multi-scan
_exptl_absorpt_process_details
;
SADABS-2016/2 (Bruker,2016/2) was used for absorption correction.
wR2(int) was 0.0770 before and 0.0580 after correction.
The Ratio of minimum to maximum transmission is 0.9344.
The \l/2 correction factor is Not present.
;
_exptl_crystal_colour colourless
_exptl_crystal_colour_primary colourless
_exptl_crystal_density_diffrn 1.255
_exptl_crystal_description block
_exptl_crystal_F_000 704
_exptl_crystal_size_max 0.3
_exptl_crystal_size_mid 0.3
_exptl_crystal_size_min 0.3
_refine_diff_density_max 0.574
_refine_diff_density_min -0.359
_refine_diff_density_rms 0.039
_refine_ls_extinction_coef 0.067(18)
_refine_ls_extinction_expression Fc^*^=kFc[1+0.001xFc^2^\l^3^/sin(2\q)]^-1/4^
_refine_ls_extinction_method 'SHELXL-2018/3 (Sheldrick 2018)'
_refine_ls_goodness_of_fit_ref 1.028
_refine_ls_hydrogen_treatment mixed
_refine_ls_matrix_type full
_refine_ls_number_parameters 242
_refine_ls_number_reflns 3786
_refine_ls_number_restraints 0
_refine_ls_restrained_S_all 1.028
_refine_ls_R_factor_all 0.0791
_refine_ls_R_factor_gt 0.0660
_refine_ls_shift/su_max 0.000
_refine_ls_shift/su_mean 0.000
_refine_ls_structure_factor_coef Fsqd
_refine_ls_weighting_details 'w=1/[\s^2^(Fo^2^)+(0.0679P)^2^+1.0650P] where P=(Fo^2^+2Fc^2^)/3'
_refine_ls_weighting_scheme calc
_refine_ls_wR_factor_gt 0.1609
_refine_ls_wR_factor_ref 0.1720
_reflns_Friedel_coverage 0.000
_reflns_number_gt 3137
_reflns_number_total 3786
_reflns_threshold_expression 'I > 2\s(I)'
_cod_data_source_file d1nj05458a2.cif
_cod_data_source_block mo_b_0161_0m
_cod_depositor_comments 'Adding full bibliography for 7061108--7061121.cif.'
_cod_original_cell_volume 1732.9(4)
_cod_database_code 7061116
_shelx_shelxl_version_number 2018/3
_shelx_space_group_comment
;
The symmetry employed for this shelxl refinement is uniquely defined
by the following loop, which should always be used as a source of
symmetry information in preference to the above space-group names.
They are only intended as comments.
;
_shelx_estimated_absorpt_t_max 0.976
_shelx_estimated_absorpt_t_min 0.976
_olex2_refinement_description
;
1. Fixed Uiso
 At 1.2 times of:
  All C(H) groups, All C(H,H) groups, All C(H,H,H,H) groups
 At 1.5 times of:
  All C(H,H,H) groups
2. Others
 Sof(H18C)=Sof(H18D)=Sof(H14C)=Sof(H14D)=Sof(H16C)=Sof(H16D)=Sof(C15B)=
 Sof(H15C)=Sof(H15D)=Sof(C17B)=Sof(H17C)=Sof(H17D)=1-FVAR(1)
 Sof(H18A)=Sof(H18B)=Sof(H14A)=Sof(H14B)=Sof(H16A)=Sof(H16B)=Sof(C15A)=
 Sof(H15A)=Sof(H15B)=Sof(C17A)=Sof(H17A)=Sof(H17B)=FVAR(1)
3.a Secondary CH2 refined with riding coordinates:
 C12(H12A,H12B), C19(H19A,H19B), C13(H13A,H13B), C18(H18A,H18B), C18(H18C,
 H18D), C14(H14A,H14B), C14(H14C,H14D), C16(H16A,H16B), C16(H16C,H16D),
 C15A(H15A,H15B), C17A(H17A,H17B), C15B(H15C,H15D), C17B(H17C,H17D)
3.b Aromatic/amide H refined with riding coordinates:
 C6(H6), C10(H10), C7(H7), C9(H9), C8(H8)
3.c Idealised Me refined as rotating group:
 C4(H4A,H4B,H4C)
;
_olex2_submission_special_instructions 'No special instructions were received'

loop_
_space_group_symop_operation_xyz
'x, y, z'
'-x, y+1/2, -z+1/2'
'-x, -y, -z'
'x, -y-1/2, z-1/2'

loop_
_atom_site_label
_atom_site_type_symbol
_atom_site_fract_x
_atom_site_fract_y
_atom_site_fract_z
_atom_site_U_iso_or_equiv
_atom_site_adp_type
_atom_site_occupancy
_atom_site_site_symmetry_order
_atom_site_calc_flag
_atom_site_refinement_flags_posn
_atom_site_refinement_flags_adp
_atom_site_refinement_flags_occupancy
_atom_site_disorder_assembly
_atom_site_disorder_group
O1 O 0.8107(2) 0.67965(7) 0.60660(11) 0.0502(4) Uani 1 1 d . . . . .
N1 N 0.5056(2) 0.72095(8) 0.54181(12) 0.0422(4) Uani 1 1 d . . . . .
N3 N 1.0144(2) 0.72585(9) 0.76263(13) 0.0446(4) Uani 1 1 d . . . . .
N2 N 0.3881(2) 0.78171(9) 0.54440(13) 0.0468(4) Uani 1 1 d . . . . .
O11 O 0.8144(3) 0.89704(8) 0.72213(15) 0.0731(6) Uani 1 1 d . . . . .
C2 C 0.6782(3) 0.79883(10) 0.63514(14) 0.0419(4) Uani 1 1 d . . . . .
C1 C 0.6823(3) 0.72876(10) 0.59633(13) 0.0398(4) Uani 1 1 d . . . . .
C5 C 0.4301(3) 0.65902(10) 0.49261(13) 0.0406(4) Uani 1 1 d . . . . .
C11 C 0.8297(3) 0.83558(10) 0.69422(15) 0.0474(5) Uani 1 1 d . . . . .
C3 C 0.4929(3) 0.82728(10) 0.59940(15) 0.0450(5) Uani 1 1 d . . . . .
C6 C 0.2326(3) 0.64179(12) 0.49583(16) 0.0516(5) Uani 1 1 d . . . . .
H6 H 0.149207 0.671078 0.529058 0.062 Uiso 1 1 calc R U . . .
C10 C 0.5536(3) 0.61610(12) 0.44227(15) 0.0521(5) Uani 1 1 d . . . . .
H10 H 0.685802 0.627960 0.439147 0.062 Uiso 1 1 calc R U . . .
C12 C 1.0274(3) 0.79922(11) 0.72134(16) 0.0499(5) Uani 1 1 d . . . . .
H12A H 1.100827 0.796988 0.662802 0.060 Uiso 1 1 calc R U . . .
H12B H 1.102048 0.828656 0.769230 0.060 Uiso 1 1 calc R U . . .
C4 C 0.4137(4) 0.90035(12) 0.6157(2) 0.0626(6) Uani 1 1 d . . . . .
H4A H 0.495838 0.934909 0.586657 0.094 Uiso 1 1 calc R U . . .
H4B H 0.412563 0.909226 0.685229 0.094 Uiso 1 1 calc R U . . .
H4C H 0.281810 0.903771 0.585817 0.094 Uiso 1 1 calc R U . . .
C19 C 0.9039(4) 0.72577(13) 0.85406(17) 0.0658(7) Uani 1 1 d . . . . .
H19A H 0.998842 0.728831 0.910606 0.079 Uiso 1 1 calc R U . . .
H19B H 0.823187 0.768343 0.853783 0.079 Uiso 1 1 calc R U . . .
C13 C 1.2182(3) 0.69474(14) 0.7761(2) 0.0692(7) Uani 1 1 d . . . . .
H13A H 1.296804 0.714768 0.726130 0.083 Uiso 1 1 calc R U . . .
H13B H 1.277000 0.709945 0.839757 0.083 Uiso 1 1 calc R U . . .
C7 C 0.1605(4) 0.58104(14) 0.4495(2) 0.0678(7) Uani 1 1 d . . . . .
H7 H 0.027728 0.569546 0.451305 0.081 Uiso 1 1 calc R U . . .
C9 C 0.4779(4) 0.55502(14) 0.39636(19) 0.0685(7) Uani 1 1 d . . . . .
H9 H 0.560150 0.525822 0.362273 0.082 Uiso 1 1 calc R U . . .
C8 C 0.2828(4) 0.53729(14) 0.4008(2) 0.0746(8) Uani 1 1 d . . . . .
H8 H 0.233650 0.495805 0.370944 0.090 Uiso 1 1 calc R U . . .
C18 C 0.7749(4) 0.66338(18) 0.8678(2) 0.0827(9) Uani 1 1 d . . . . .
H18A H 0.722576 0.646801 0.803631 0.099 Uiso 0.610(6) 1 calc R U P A 1
H18B H 0.664406 0.678240 0.904241 0.099 Uiso 0.610(6) 1 calc R U P A 1
H18C H 0.759405 0.660685 0.938067 0.099 Uiso 0.390(6) 1 calc R U P A 2
H18D H 0.646593 0.676162 0.837163 0.099 Uiso 0.390(6) 1 calc R U P A 2
C14 C 1.2322(5) 0.61643(18) 0.7709(3) 0.0998(11) Uani 1 1 d . . . . .
H14A H 1.144756 0.601319 0.715394 0.120 Uiso 0.610(6) 1 calc R U P A 1
H14B H 1.365284 0.605276 0.754457 0.120 Uiso 0.610(6) 1 calc R U P A 1
H14C H 1.300262 0.606533 0.712088 0.120 Uiso 0.390(6) 1 calc R U P A 2
H14D H 1.322295 0.602725 0.826200 0.120 Uiso 0.390(6) 1 calc R U P A 2
C16 C 0.9804(8) 0.5473(2) 0.8621(4) 0.1291(16) Uani 1 1 d . . . . .
H16A H 0.911780 0.543640 0.797278 0.155 Uiso 0.610(6) 1 calc R U P A 1
H16B H 0.979453 0.500901 0.893352 0.155 Uiso 0.610(6) 1 calc R U P A 1
H16C H 0.946566 0.497148 0.862444 0.155 Uiso 0.390(6) 1 calc R U P A 2
H16D H 1.053475 0.560379 0.923283 0.155 Uiso 0.390(6) 1 calc R U P A 2
C15A C 1.1907(9) 0.5719(3) 0.8532(5) 0.105(2) Uani 0.610(6) 1 d . . P A 1
H15A H 1.232231 0.597380 0.913137 0.127 Uiso 0.610(6) 1 calc R U P A 1
H15B H 1.273035 0.529844 0.851006 0.127 Uiso 0.610(6) 1 calc R U P A 1
C17A C 0.8813(12) 0.6009(3) 0.9231(5) 0.103(2) Uani 0.610(6) 1 d . . P A 1
H17A H 0.979862 0.620674 0.970491 0.124 Uiso 0.610(6) 1 calc R U P A 1
H17B H 0.785585 0.576088 0.960133 0.124 Uiso 0.610(6) 1 calc R U P A 1
C15B C 1.0846(9) 0.5697(3) 0.7698(5) 0.0587(18) Uani 0.390(6) 1 d . . P A 2
H15C H 1.133347 0.526233 0.741660 0.070 Uiso 0.390(6) 1 calc R U P A 2
H15D H 0.982417 0.587675 0.722932 0.070 Uiso 0.390(6) 1 calc R U P A 2
C17B C 0.8096(13) 0.5936(4) 0.8377(11) 0.100(4) Uani 0.390(6) 1 d . . P A 2
H17C H 0.797134 0.595279 0.766216 0.120 Uiso 0.390(6) 1 calc R U P A 2
H17D H 0.696828 0.566632 0.856905 0.120 Uiso 0.390(6) 1 calc R U P A 2
H3 H 0.946(4) 0.7024(13) 0.7110(18) 0.056(6) Uiso 1 1 d . . . . .

loop_
_atom_site_aniso_label
_atom_site_aniso_U_11
_atom_site_aniso_U_22
_atom_site_aniso_U_33
_atom_site_aniso_U_23
_atom_site_aniso_U_13
_atom_site_aniso_U_12
O1 0.0437(7) 0.0481(8) 0.0571(8) -0.0129(6) -0.0079(6) 0.0110(6)
N1 0.0380(8) 0.0418(8) 0.0461(9) -0.0042(6) -0.0020(6) 0.0047(6)
N3 0.0423(9) 0.0437(9) 0.0469(9) -0.0035(7) -0.0034(7) -0.0030(7)
N2 0.0427(9) 0.0433(9) 0.0539(10) 0.0001(7) -0.0005(7) 0.0082(7)
O11 0.0741(11) 0.0412(9) 0.1018(14) -0.0157(8) -0.0100(10) -0.0021(7)
C2 0.0436(10) 0.0388(9) 0.0432(10) 0.0003(7) 0.0037(7) 0.0006(7)
C1 0.0384(9) 0.0422(10) 0.0388(9) -0.0021(7) 0.0016(7) 0.0014(7)
C5 0.0439(10) 0.0432(10) 0.0339(9) 0.0025(7) -0.0036(7) 0.0003(7)
C11 0.0512(11) 0.0389(10) 0.0522(11) -0.0009(8) 0.0048(9) -0.0059(8)
C3 0.0471(10) 0.0394(10) 0.0488(10) 0.0029(8) 0.0053(8) 0.0034(8)
C6 0.0433(10) 0.0589(13) 0.0515(11) 0.0026(9) -0.0046(8) -0.0005(9)
C10 0.0532(12) 0.0535(12) 0.0493(11) -0.0060(9) 0.0033(9) 0.0007(9)
C12 0.0472(11) 0.0454(11) 0.0564(12) -0.0006(9) -0.0015(9) -0.0104(8)
C4 0.0647(14) 0.0443(12) 0.0782(16) -0.0028(11) 0.0005(12) 0.0119(10)
C19 0.0936(19) 0.0553(13) 0.0502(12) -0.0050(10) 0.0168(12) -0.0012(12)
C13 0.0419(11) 0.0668(15) 0.0960(19) 0.0112(13) -0.0161(12) -0.0013(10)
C7 0.0559(13) 0.0670(15) 0.0772(16) 0.0065(13) -0.0180(12) -0.0135(11)
C9 0.0857(18) 0.0599(14) 0.0590(14) -0.0165(11) -0.0011(12) 0.0073(13)
C8 0.089(2) 0.0568(14) 0.0731(17) -0.0099(12) -0.0256(14) -0.0119(13)
C18 0.0709(17) 0.100(2) 0.0806(19) -0.0102(16) 0.0275(14) -0.0138(15)
C14 0.0596(17) 0.084(2) 0.156(3) 0.005(2) 0.0115(19) 0.0241(15)
C16 0.157(4) 0.068(2) 0.169(4) 0.012(2) 0.056(3) -0.003(2)
C15A 0.102(4) 0.079(4) 0.132(5) 0.025(3) -0.020(4) 0.013(3)
C17A 0.163(6) 0.075(3) 0.080(4) 0.019(3) 0.063(4) 0.022(4)
C15B 0.063(4) 0.036(3) 0.076(4) -0.006(3) -0.002(3) 0.003(2)
C17B 0.080(5) 0.054(4) 0.169(12) 0.007(5) 0.031(6) -0.014(4)

loop_
_atom_type_symbol
_atom_type_description
_atom_type_scat_dispersion_real
_atom_type_scat_dispersion_imag
_atom_type_scat_source
C C 0.0033 0.0016 'International Tables Vol C Tables 4.2.6.8 and 6.1.1.4'
H H 0.0000 0.0000 'International Tables Vol C Tables 4.2.6.8 and 6.1.1.4'
N N 0.0061 0.0033 'International Tables Vol C Tables 4.2.6.8 and 6.1.1.4'
O O 0.0106 0.0060 'International Tables Vol C Tables 4.2.6.8 and 6.1.1.4'

loop_
_geom_angle_atom_site_label_1
_geom_angle_atom_site_label_2
_geom_angle_atom_site_label_3
_geom_angle
_geom_angle_site_symmetry_1
_geom_angle_site_symmetry_3
_geom_angle_publ_flag
N2 N1 C5 119.59(15) . . ?
C1 N1 N2 112.29(15) . . ?
C1 N1 C5 127.94(15) . . ?
C12 N3 C19 111.06(16) . . ?
C12 N3 C13 109.06(16) . . ?
C12 N3 H3 101.2(15) . . ?
C19 N3 C13 114.3(2) . . ?
C19 N3 H3 111.9(15) . . ?
C13 N3 H3 108.5(15) . . ?
C3 N2 N1 105.03(15) . . ?
C1 C2 C11 128.41(17) . . ?
C1 C2 C3 105.19(16) . . ?
C3 C2 C11 126.35(18) . . ?
O1 C1 N1 123.29(17) . . ?
O1 C1 C2 131.61(17) . . ?
N1 C1 C2 105.08(15) . . ?
C6 C5 N1 119.71(18) . . ?
C10 C5 N1 120.02(18) . . ?
C10 C5 C6 120.27(19) . . ?
O11 C11 C2 123.6(2) . . ?
O11 C11 C12 116.10(19) . . ?
C2 C11 C12 120.19(17) . . ?
N2 C3 C2 112.40(17) . . ?
N2 C3 C4 119.75(19) . . ?
C2 C3 C4 127.83(19) . . ?
C5 C6 H6 120.2 . . ?
C7 C6 C5 119.6(2) . . ?
C7 C6 H6 120.2 . . ?
C5 C10 H10 120.4 . . ?
C5 C10 C9 119.2(2) . . ?
C9 C10 H10 120.4 . . ?
N3 C12 C11 115.39(16) . . ?
N3 C12 H12A 108.4 . . ?
N3 C12 H12B 108.4 . . ?
C11 C12 H12A 108.4 . . ?
C11 C12 H12B 108.4 . . ?
H12A C12 H12B 107.5 . . ?
C3 C4 H4A 109.5 . . ?
C3 C4 H4B 109.5 . . ?
C3 C4 H4C 109.5 . . ?
H4A C4 H4B 109.5 . . ?
H4A C4 H4C 109.5 . . ?
H4B C4 H4C 109.5 . . ?
N3 C19 H19A 108.2 . . ?
N3 C19 H19B 108.2 . . ?
H19A C19 H19B 107.4 . . ?
C18 C19 N3 116.2(2) . . ?
C18 C19 H19A 108.2 . . ?
C18 C19 H19B 108.2 . . ?
N3 C13 H13A 108.2 . . ?
N3 C13 H13B 108.2 . . ?
H13A C13 H13B 107.4 . . ?
C14 C13 N3 116.4(2) . . ?
C14 C13 H13A 108.2 . . ?
C14 C13 H13B 108.2 . . ?
C6 C7 H7 119.7 . . ?
C8 C7 C6 120.6(2) . . ?
C8 C7 H7 119.7 . . ?
C10 C9 H9 119.7 . . ?
C8 C9 C10 120.6(2) . . ?
C8 C9 H9 119.7 . . ?
C7 C8 C9 119.7(2) . . ?
C7 C8 H8 120.1 . . ?
C9 C8 H8 120.1 . . ?
C19 C18 H18A 108.8 . . ?
C19 C18 H18B 108.8 . . ?
C19 C18 H18C 105.8 . . ?
C19 C18 H18D 105.8 . . ?
C19 C18 C17A 113.6(4) . . ?
H18A C18 H18B 107.7 . . ?
H18C C18 H18D 106.2 . . ?
C17A C18 H18A 108.8 . . ?
C17A C18 H18B 108.8 . . ?
C17B C18 C19 126.2(4) . . ?
C17B C18 H18C 105.8 . . ?
C17B C18 H18D 105.8 . . ?
C13 C14 H14A 106.9 . . ?
C13 C14 H14B 106.9 . . ?
C13 C14 H14C 105.5 . . ?
C13 C14 H14D 105.5 . . ?
H14A C14 H14B 106.7 . . ?
H14C C14 H14D 106.1 . . ?
C15A C14 C13 121.7(4) . . ?
C15A C14 H14A 106.9 . . ?
C15A C14 H14B 106.9 . . ?
C15B C14 C13 127.3(3) . . ?
C15B C14 H14C 105.5 . . ?
C15B C14 H14D 105.5 . . ?
H16A C16 H16B 108.5 . . ?
H16C C16 H16D 110.5 . . ?
C15A C16 H16A 110.2 . . ?
C15A C16 H16B 110.2 . . ?
C17A C16 H16A 110.2 . . ?
C17A C16 H16B 110.2 . . ?
C17A C16 C15A 107.7(5) . . ?
C15B C16 H16C 113.1 . . ?
C15B C16 H16D 113.1 . . ?
C17B C16 H16C 113.1 . . ?
C17B C16 H16D 113.1 . . ?
C17B C16 C15B 93.2(6) . . ?
C14 C15A C16 118.5(5) . . ?
C14 C15A H15A 107.7 . . ?
C14 C15A H15B 107.7 . . ?
C16 C15A H15A 107.7 . . ?
C16 C15A H15B 107.7 . . ?
H15A C15A H15B 107.1 . . ?
C18 C17A H17A 108.0 . . ?
C18 C17A H17B 108.0 . . ?
C16 C17A C18 117.1(5) . . ?
C16 C17A H17A 108.0 . . ?
C16 C17A H17B 108.0 . . ?
H17A C17A H17B 107.3 . . ?
C14 C15B C16 124.0(5) . . ?
C14 C15B H15C 106.3 . . ?
C14 C15B H15D 106.3 . . ?
C16 C15B H15C 106.3 . . ?
C16 C15B H15D 106.3 . . ?
H15C C15B H15D 106.4 . . ?
C18 C17B C16 129.5(9) . . ?
C18 C17B H17C 104.9 . . ?
C18 C17B H17D 104.9 . . ?
C16 C17B H17C 104.9 . . ?
C16 C17B H17D 104.9 . . ?
H17C C17B H17D 105.8 . . ?

loop_
_geom_bond_atom_site_label_1
_geom_bond_atom_site_label_2
_geom_bond_distance
_geom_bond_site_symmetry_2
_geom_bond_publ_flag
O1 C1 1.271(2) . ?
N1 N2 1.396(2) . ?
N1 C1 1.374(2) . ?
N1 C5 1.420(2) . ?
N3 C12 1.494(3) . ?
N3 C19 1.498(3) . ?
N3 C13 1.503(3) . ?
N3 H3 0.93(3) . ?
N2 C3 1.313(3) . ?
O11 C11 1.223(2) . ?
C2 C1 1.420(3) . ?
C2 C11 1.437(3) . ?
C2 C3 1.422(3) . ?
C5 C6 1.385(3) . ?
C5 C10 1.380(3) . ?
C11 C12 1.530(3) . ?
C3 C4 1.497(3) . ?
C6 H6 0.9300 . ?
C6 C7 1.377(3) . ?
C10 H10 0.9300 . ?
C10 C9 1.388(3) . ?
C12 H12A 0.9700 . ?
C12 H12B 0.9700 . ?
C4 H4A 0.9600 . ?
C4 H4B 0.9600 . ?
C4 H4C 0.9600 . ?
C19 H19A 0.9700 . ?
C19 H19B 0.9700 . ?
C19 C18 1.484(4) . ?
C13 H13A 0.9700 . ?
C13 H13B 0.9700 . ?
C13 C14 1.477(4) . ?
C7 H7 0.9300 . ?
C7 C8 1.373(4) . ?
C9 H9 0.9300 . ?
C9 C8 1.374(4) . ?
C8 H8 0.9300 . ?
C18 H18A 0.9700 . ?
C18 H18B 0.9700 . ?
C18 H18C 0.9700 . ?
C18 H18D 0.9700 . ?
C18 C17A 1.546(7) . ?
C18 C17B 1.399(9) . ?
C14 H14A 0.9700 . ?
C14 H14B 0.9700 . ?
C14 H14C 0.9700 . ?
C14 H14D 0.9700 . ?
C14 C15A 1.441(7) . ?
C14 C15B 1.333(7) . ?
C16 H16A 0.9700 . ?
C16 H16B 0.9700 . ?
C16 H16C 0.9700 . ?
C16 H16D 0.9700 . ?
C16 C15A 1.515(7) . ?
C16 C17A 1.496(7) . ?
C16 C15B 1.542(8) . ?
C16 C17B 1.470(10) . ?
C15A H15A 0.9700 . ?
C15A H15B 0.9700 . ?
C17A H17A 0.9700 . ?
C17A H17B 0.9700 . ?
C15B H15C 0.9700 . ?
C15B H15D 0.9700 . ?
C17B H17C 0.9700 . ?
C17B H17D 0.9700 . ?

loop_
_geom_hbond_atom_site_label_D
_geom_hbond_atom_site_label_H
_geom_hbond_atom_site_label_A
_geom_hbond_distance_DH
_geom_hbond_distance_HA
_geom_hbond_distance_DA
_geom_hbond_angle_DHA
_geom_hbond_site_symmetry_A
_geom_hbond_publ_flag
C6 H6 O1 0.93 2.60 3.408(3) 145.1 1_455 yes
C12 H12A N2 0.97 2.63 3.570(3) 162.5 1_655 yes
N3 H3 O1 0.93(3) 1.69(3) 2.600(2) 166(2) . yes

loop_
_geom_torsion_atom_site_label_1
_geom_torsion_atom_site_label_2
_geom_torsion_atom_site_label_3
_geom_torsion_atom_site_label_4
_geom_torsion
_geom_torsion_site_symmetry_1
_geom_torsion_site_symmetry_2
_geom_torsion_site_symmetry_3
_geom_torsion_site_symmetry_4
_geom_torsion_publ_flag
N1 N2 C3 C2 -0.6(2) . . . . ?
N1 N2 C3 C4 178.04(18) . . . . ?
N1 C5 C6 C7 -178.85(19) . . . . ?
N1 C5 C10 C9 178.68(19) . . . . ?
N3 C19 C18 C17A 88.8(4) . . . . ?
N3 C19 C18 C17B 33.0(8) . . . . ?
N3 C13 C14 C15A -79.3(5) . . . . ?
N3 C13 C14 C15B -10.5(7) . . . . ?
N2 N1 C1 O1 178.18(17) . . . . ?
N2 N1 C1 C2 -0.6(2) . . . . ?
N2 N1 C5 C6 -35.8(3) . . . . ?
N2 N1 C5 C10 144.52(19) . . . . ?
O11 C11 C12 N3 133.5(2) . . . . ?
C2 C11 C12 N3 -49.4(3) . . . . ?
C1 N1 N2 C3 0.8(2) . . . . ?
C1 N1 C5 C6 138.8(2) . . . . ?
C1 N1 C5 C10 -40.8(3) . . . . ?
C1 C2 C11 O11 177.9(2) . . . . ?
C1 C2 C11 C12 1.0(3) . . . . ?
C1 C2 C3 N2 0.2(2) . . . . ?
C1 C2 C3 C4 -178.3(2) . . . . ?
C5 N1 N2 C3 176.19(16) . . . . ?
C5 N1 C1 O1 3.2(3) . . . . ?
C5 N1 C1 C2 -175.59(17) . . . . ?
C5 C6 C7 C8 0.4(4) . . . . ?
C5 C10 C9 C8 0.0(4) . . . . ?
C11 C2 C1 O1 4.1(3) . . . . ?
C11 C2 C1 N1 -177.19(19) . . . . ?
C11 C2 C3 N2 177.73(19) . . . . ?
C11 C2 C3 C4 -0.7(3) . . . . ?
C3 C2 C1 O1 -178.4(2) . . . . ?
C3 C2 C1 N1 0.3(2) . . . . ?
C3 C2 C11 O11 1.0(3) . . . . ?
C3 C2 C11 C12 -175.92(18) . . . . ?
C6 C5 C10 C9 -1.0(3) . . . . ?
C6 C7 C8 C9 -1.4(4) . . . . ?
C10 C5 C6 C7 0.8(3) . . . . ?
C10 C9 C8 C7 1.2(4) . . . . ?
C12 N3 C19 C18 143.1(2) . . . . ?
C12 N3 C13 C14 -152.5(3) . . . . ?
C19 N3 C12 C11 -58.7(2) . . . . ?
C19 N3 C13 C14 82.6(3) . . . . ?
C19 C18 C17A C16 -89.0(7) . . . . ?
C19 C18 C17B C16 56.5(15) . . . . ?
C13 N3 C12 C11 174.50(19) . . . . ?
C13 N3 C19 C18 -93.1(3) . . . . ?
C13 C14 C15A C16 88.9(6) . . . . ?
C13 C14 C15B C16 -77.6(7) . . . . ?
C15A C16 C17A C18 90.2(7) . . . . ?
C17A C16 C15A C14 -91.1(7) . . . . ?
C15B C16 C17B C18 -93.2(11) . . . . ?
C17B C16 C15B C14 101.4(7) . . . . ?
